data_7233999
loop_
_publ_author_name
'Lu Wang'
'Zhenyu Zhang'
'Xiao Cheng'
'Kaiqi Ye'
'Feng Li'
'Yue Wang'
'Hongyu Zhang'

_publ_section_title
;
 Red emissive diarylboron diketonate crystals: aggregation-induced color
 change and amplified spontaneous emission
;
_journal_name_full 'Journal of Materials Chemistry C'
_journal_page_first 499
_journal_page_last 505
_journal_paper_doi 10.1039/C4TC02070G
_journal_volume 3
_journal_year 2015
_chemical_formula_sum 'C31 H31 B N2 O2'
_chemical_formula_weight 474.39
_space_group_IT_number 14
_space_group_name_Hall '-P 2yn'
_space_group_name_H-M_alt 'P 1 21/n 1'
_symmetry_cell_setting monoclinic
_symmetry_space_group_name_H-M 'P 1 21/n 1'
_atom_sites_solution_hydrogens geom
_atom_sites_solution_primary direct
_atom_sites_solution_secondary difmap
_cell_angle_alpha 90.00
_cell_angle_beta 104.56(3)
_cell_angle_gamma 90.00
_cell_formula_units_Z 4
_cell_length_a 15.136(3)
_cell_length_b 8.9997(18)
_cell_length_c 20.207(4)
_cell_measurement_reflns_used 11361
_cell_measurement_temperature 293(2)
_cell_measurement_theta_max 27.54
_cell_measurement_theta_min 2.98
_cell_volume 2664.2(10)
_computing_cell_refinement PROCESS-AUTO
_computing_data_collection PROCESS-AUTO
_computing_data_reduction PROCESS-AUTO
_computing_molecular_graphics 'SHELXL-97 (Sheldrick, 1997)'
_computing_publication_material 'SHELXL-97 (Sheldrick, 1997)'
_computing_structure_refinement 'SHELXL-97 (Sheldrick, 1997)'
_computing_structure_solution 'SHELXS-97 (Sheldrick, 1990)'
_diffrn_ambient_temperature 293(2)
_diffrn_detector_area_resol_mean 0
_diffrn_measured_fraction_theta_full 0.999
_diffrn_measured_fraction_theta_max 0.999
_diffrn_measurement_device_type 'CCD area detector'
_diffrn_measurement_method 'phi and omega scans'
_diffrn_radiation_monochromator graphite
_diffrn_radiation_source 'fine-focus sealed tube'
_diffrn_radiation_type MoK\a
_diffrn_radiation_wavelength 0.71073
_diffrn_reflns_av_R_equivalents 0.0752
_diffrn_reflns_av_sigmaI/netI 0.0734
_diffrn_reflns_limit_h_max 16
_diffrn_reflns_limit_h_min -18
_diffrn_reflns_limit_k_max 10
_diffrn_reflns_limit_k_min -10
_diffrn_reflns_limit_l_max 24
_diffrn_reflns_limit_l_min -24
_diffrn_reflns_number 19099
_diffrn_reflns_theta_full 25.00
_diffrn_reflns_theta_max 25.00
_diffrn_reflns_theta_min 2.98
_diffrn_standards_decay_% 0
_diffrn_standards_interval_count 0
_diffrn_standards_interval_time 0
_diffrn_standards_number 0
_exptl_absorpt_coefficient_mu 0.073
_exptl_absorpt_correction_T_max 0.9827
_exptl_absorpt_correction_T_min 0.9586
_exptl_crystal_colour block
_exptl_crystal_density_diffrn 1.183
_exptl_crystal_density_meas ?
_exptl_crystal_density_method 'not measured'
_exptl_crystal_description red
_exptl_crystal_F_000 1008
_exptl_crystal_size_max 0.58
_exptl_crystal_size_mid 0.40
_exptl_crystal_size_min 0.24
_refine_diff_density_max 0.152
_refine_diff_density_min -0.174
_refine_diff_density_rms 0.035
_refine_ls_extinction_method none
_refine_ls_goodness_of_fit_ref 1.009
_refine_ls_hydrogen_treatment constr
_refine_ls_matrix_type full
_refine_ls_number_parameters 329
_refine_ls_number_reflns 4677
_refine_ls_number_restraints 0
_refine_ls_restrained_S_all 1.009
_refine_ls_R_factor_all 0.1461
_refine_ls_R_factor_gt 0.0651
_refine_ls_shift/su_max 0.000
_refine_ls_shift/su_mean 0.000
_refine_ls_structure_factor_coef Fsqd
_refine_ls_weighting_details 'calc w=1/[\s^2^(Fo^2^)+(0.0660P)^2^+0.1348P] where P=(Fo^2^+2Fc^2^)/3'
_refine_ls_weighting_scheme calc
_refine_ls_wR_factor_gt 0.1333
_refine_ls_wR_factor_ref 0.1664
_reflns_number_gt 2164
_reflns_number_total 4677
_reflns_threshold_expression >2sigma(I)
_cod_data_source_file 1000001.cif
_cod_data_source_block PCOD1000001
_cod_depositor_comments
;
The following automatic conversions were performed:

data item '_symmetry_cell_setting' value 'Monoclinic' was changed to
'monoclinic' in accordance with the built-in table derived from the
CIF Core dictionary named 'cif_core.dic' version 2.4.5 last updated
on 2014-11-21.

data item '_exptl_crystal_density_meas' value 'none' was changed to
'?' -- the value is perceived as not measured.

Automatic conversion script
Id: cif_fix_values 6909 2019-04-08 15:41:33Z antanas 
;
_cod_original_cell_volume 2664.2(9)
_cod_original_sg_symbol_H-M P2(1)/n
_cod_database_code 7233999

loop_
_symmetry_equiv_pos_as_xyz
'x, y, z'
'-x+1/2, y+1/2, -z+1/2'
'-x, -y, -z'
'x-1/2, -y-1/2, z-1/2'

loop_
_atom_site_label
_atom_site_type_symbol
_atom_site_fract_x
_atom_site_fract_y
_atom_site_fract_z
_atom_site_U_iso_or_equiv
_atom_site_adp_type
_atom_site_occupancy
_atom_site_symmetry_multiplicity
_atom_site_calc_flag
_atom_site_refinement_flags
_atom_site_disorder_assembly
_atom_site_disorder_group
B1 B 0.7664(2) 0.6046(4) 1.05063(17) 0.0560(9) Uani 1 1 d . . .
O1 O 0.74152(13) 0.5576(2) 0.97619(9) 0.0570(5) Uani 1 1 d . . .
O2 O 0.70027(14) 0.7262(2) 1.05829(10) 0.0583(6) Uani 1 1 d . . .
N1 N 0.5808(2) 0.1813(3) 0.70948(15) 0.0791(8) Uani 1 1 d . . .
N2 N 0.3713(2) 1.0669(3) 1.12807(17) 0.0843(9) Uani 1 1 d . . .
C1 C 0.7038(2) 0.3746(3) 0.86526(15) 0.0571(8) Uani 1 1 d . . .
H1 H 0.7631 0.3816 0.8926 0.069 Uiso 1 1 calc R . .
C2 C 0.6871(2) 0.2884(3) 0.80781(16) 0.0612(8) Uani 1 1 d . . .
H2 H 0.7354 0.2392 0.7966 0.073 Uiso 1 1 calc R . .
C3 C 0.5990(2) 0.2720(3) 0.76528(15) 0.0574(8) Uani 1 1 d . . .
C4 C 0.5290(2) 0.3514(3) 0.78382(16) 0.0610(8) Uani 1 1 d . . .
H4 H 0.4696 0.3448 0.7567 0.073 Uiso 1 1 calc R . .
C5 C 0.5469(2) 0.4383(3) 0.84132(15) 0.0562(8) Uani 1 1 d . . .
H5 H 0.4991 0.4896 0.8522 0.067 Uiso 1 1 calc R . .
C6 C 0.6341(2) 0.4523(3) 0.88382(14) 0.0495(7) Uani 1 1 d . . .
C7 C 0.6544(2) 0.5405(3) 0.94609(14) 0.0509(7) Uani 1 1 d . . .
C8 C 0.5882(2) 0.6072(3) 0.97331(14) 0.0552(8) Uani 1 1 d . . .
H8 H 0.5269 0.5846 0.9555 0.066 Uiso 1 1 calc R . .
C9 C 0.6138(2) 0.7081(3) 1.02732(15) 0.0526(8) Uani 1 1 d . . .
C10 C 0.5504(2) 0.8007(3) 1.05175(16) 0.0539(8) Uani 1 1 d . . .
C11 C 0.4579(2) 0.8097(3) 1.01845(17) 0.0609(8) Uani 1 1 d . . .
H11 H 0.4355 0.7552 0.9787 0.073 Uiso 1 1 calc R . .
C12 C 0.3994(2) 0.8972(3) 1.04309(18) 0.0668(9) Uani 1 1 d . . .
H12 H 0.3382 0.9012 1.0196 0.080 Uiso 1 1 calc R . .
C13 C 0.4300(2) 0.9808(3) 1.10300(19) 0.0641(9) Uani 1 1 d . . .
C14 C 0.5232(2) 0.9732(4) 1.13603(18) 0.0695(9) Uani 1 1 d . . .
H14 H 0.5459 1.0282 1.1756 0.083 Uiso 1 1 calc R . .
C15 C 0.5810(2) 0.8861(3) 1.11074(16) 0.0637(9) Uani 1 1 d . . .
H15 H 0.6426 0.8836 1.1335 0.076 Uiso 1 1 calc R . .
C16 C 0.6520(3) 0.1012(4) 0.68881(19) 0.0933(12) Uani 1 1 d . . .
H16A H 0.6877 0.1694 0.6697 0.140 Uiso 1 1 calc R . .
H16B H 0.6251 0.0283 0.6551 0.140 Uiso 1 1 calc R . .
H16C H 0.6905 0.0527 0.7278 0.140 Uiso 1 1 calc R . .
C17 C 0.4900(3) 0.1713(5) 0.6645(2) 0.1072(14) Uani 1 1 d . . .
H17A H 0.4465 0.1551 0.6911 0.161 Uiso 1 1 calc R . .
H17B H 0.4876 0.0899 0.6333 0.161 Uiso 1 1 calc R . .
H17C H 0.4757 0.2621 0.6391 0.161 Uiso 1 1 calc R . .
C18 C 0.4053(3) 1.1617(4) 1.1868(2) 0.1024(14) Uani 1 1 d . . .
H18A H 0.4306 1.1015 1.2263 0.154 Uiso 1 1 calc R . .
H18B H 0.3561 1.2204 1.1949 0.154 Uiso 1 1 calc R . .
H18C H 0.4517 1.2261 1.1782 0.154 Uiso 1 1 calc R . .
C19 C 0.2750(3) 1.0722(4) 1.0944(2) 0.1054(14) Uani 1 1 d . . .
H19A H 0.2664 1.1208 1.0510 0.158 Uiso 1 1 calc R . .
H19B H 0.2434 1.1263 1.1224 0.158 Uiso 1 1 calc R . .
H19C H 0.2513 0.9729 1.0876 0.158 Uiso 1 1 calc R . .
C20 C 0.7531(2) 0.4655(4) 1.09710(15) 0.0607(8) Uani 1 1 d . . .
C21 C 0.7218(3) 0.4818(4) 1.15564(18) 0.0872(12) Uani 1 1 d . . .
H21 H 0.7071 0.5761 1.1684 0.105 Uiso 1 1 calc R . .
C22 C 0.7120(3) 0.3601(6) 1.1958(2) 0.1110(15) Uani 1 1 d . . .
H22 H 0.6910 0.3746 1.2348 0.133 Uiso 1 1 calc R . .
C23 C 0.7327(3) 0.2206(5) 1.1787(2) 0.1092(16) Uani 1 1 d . . .
H23 H 0.7261 0.1400 1.2059 0.131 Uiso 1 1 calc R . .
C24 C 0.7632(3) 0.1997(4) 1.1212(2) 0.0977(13) Uani 1 1 d . . .
H24 H 0.7773 0.1047 1.1089 0.117 Uiso 1 1 calc R . .
C25 C 0.7730(2) 0.3213(4) 1.08121(19) 0.0763(10) Uani 1 1 d . . .
H25 H 0.7938 0.3054 1.0422 0.092 Uiso 1 1 calc R . .
C26 C 0.8665(2) 0.6767(3) 1.06880(15) 0.0558(8) Uani 1 1 d . . .
C27 C 0.8975(2) 0.7591(4) 1.12719(19) 0.0871(11) Uani 1 1 d . . .
H27 H 0.8594 0.7700 1.1565 0.105 Uiso 1 1 calc R . .
C28 C 0.9825(3) 0.8271(5) 1.1450(2) 0.1016(14) Uani 1 1 d . . .
H28 H 1.0006 0.8820 1.1851 0.122 Uiso 1 1 calc R . .
C29 C 1.0387(3) 0.8118(5) 1.1026(3) 0.1089(15) Uani 1 1 d . . .
H29 H 1.0953 0.8582 1.1129 0.131 Uiso 1 1 calc R . .
C30 C 1.0118(3) 0.7286(7) 1.0451(2) 0.1305(19) Uani 1 1 d . . .
H30 H 1.0508 0.7155 1.0166 0.157 Uiso 1 1 calc R . .
C31 C 0.9262(3) 0.6628(5) 1.02895(19) 0.0972(13) Uani 1 1 d . . .
H31 H 0.9090 0.6068 0.9891 0.117 Uiso 1 1 calc R . .

loop_
_atom_site_aniso_label
_atom_site_aniso_U_11
_atom_site_aniso_U_22
_atom_site_aniso_U_33
_atom_site_aniso_U_23
_atom_site_aniso_U_13
_atom_site_aniso_U_12
B1 0.059(2) 0.063(2) 0.043(2) 0.0016(17) 0.0062(17) -0.0032(19)
O1 0.0495(13) 0.0719(13) 0.0469(12) -0.0011(10) 0.0072(10) -0.0067(10)
O2 0.0500(13) 0.0681(13) 0.0547(13) -0.0019(10) 0.0090(11) -0.0065(10)
N1 0.068(2) 0.089(2) 0.072(2) -0.0311(16) 0.0019(16) 0.0025(16)
N2 0.081(2) 0.0656(18) 0.111(3) -0.0021(18) 0.033(2) 0.0075(17)
C1 0.0440(18) 0.071(2) 0.0533(19) 0.0000(16) 0.0065(15) -0.0067(15)
C2 0.053(2) 0.069(2) 0.061(2) -0.0057(17) 0.0142(17) -0.0033(16)
C3 0.059(2) 0.0585(18) 0.0499(19) -0.0013(15) 0.0050(16) -0.0072(16)
C4 0.0509(19) 0.0645(19) 0.059(2) -0.0024(17) -0.0030(16) -0.0032(16)
C5 0.055(2) 0.0549(17) 0.055(2) 0.0001(15) 0.0065(16) 0.0000(15)
C6 0.0509(18) 0.0519(16) 0.0424(17) 0.0060(14) 0.0055(15) -0.0087(14)
C7 0.0468(19) 0.0568(17) 0.0456(18) 0.0112(14) 0.0050(15) -0.0115(14)
C8 0.0502(19) 0.0606(18) 0.0545(19) 0.0001(16) 0.0129(16) -0.0133(15)
C9 0.0482(19) 0.0592(18) 0.0476(19) 0.0075(15) 0.0073(15) -0.0107(15)
C10 0.051(2) 0.0540(17) 0.057(2) 0.0045(15) 0.0151(16) -0.0074(15)
C11 0.059(2) 0.0576(19) 0.066(2) 0.0043(16) 0.0166(18) -0.0055(16)
C12 0.054(2) 0.064(2) 0.081(2) 0.0088(19) 0.0146(19) -0.0016(17)
C13 0.066(2) 0.0509(18) 0.081(2) 0.0118(18) 0.029(2) -0.0001(17)
C14 0.074(2) 0.064(2) 0.074(2) -0.0081(18) 0.026(2) -0.0084(18)
C15 0.058(2) 0.069(2) 0.065(2) -0.0048(18) 0.0169(18) -0.0140(17)
C16 0.090(3) 0.104(3) 0.093(3) -0.030(2) 0.036(2) -0.009(2)
C17 0.092(3) 0.127(3) 0.085(3) -0.044(3) -0.010(2) -0.003(3)
C18 0.127(4) 0.076(2) 0.116(4) -0.007(2) 0.052(3) 0.015(2)
C19 0.090(3) 0.087(3) 0.146(4) 0.010(3) 0.043(3) 0.022(2)
C20 0.0536(19) 0.071(2) 0.0490(19) 0.0018(16) -0.0021(15) -0.0152(16)
C21 0.117(3) 0.088(3) 0.059(2) 0.009(2) 0.026(2) -0.022(2)
C22 0.140(4) 0.122(4) 0.070(3) 0.019(3) 0.023(3) -0.032(3)
C23 0.120(4) 0.101(3) 0.086(3) 0.033(3) -0.014(3) -0.046(3)
C24 0.104(3) 0.071(3) 0.100(3) 0.016(2) -0.008(3) -0.021(2)
C25 0.073(2) 0.073(2) 0.073(3) 0.004(2) 0.0002(19) -0.012(2)
C26 0.0510(19) 0.0620(18) 0.0506(19) 0.0001(15) 0.0058(16) -0.0054(15)
C27 0.067(3) 0.106(3) 0.087(3) -0.033(2) 0.017(2) -0.020(2)
C28 0.076(3) 0.104(3) 0.114(4) -0.037(3) 0.002(3) -0.026(2)
C29 0.064(3) 0.131(4) 0.121(4) 0.003(3) 0.004(3) -0.038(3)
C30 0.073(3) 0.222(6) 0.099(4) -0.024(4) 0.027(3) -0.054(3)
C31 0.071(3) 0.156(4) 0.067(2) -0.028(2) 0.022(2) -0.037(3)

loop_
_atom_type_symbol
_atom_type_description
_atom_type_scat_dispersion_real
_atom_type_scat_dispersion_imag
_atom_type_scat_source
C C 0.0033 0.0016 'International Tables Vol C Tables 4.2.6.8 and 6.1.1.4'
H H 0.0000 0.0000 'International Tables Vol C Tables 4.2.6.8 and 6.1.1.4'
B B 0.0013 0.0007 'International Tables Vol C Tables 4.2.6.8 and 6.1.1.4'
N N 0.0061 0.0033 'International Tables Vol C Tables 4.2.6.8 and 6.1.1.4'
O O 0.0106 0.0060 'International Tables Vol C Tables 4.2.6.8 and 6.1.1.4'

loop_
_geom_angle_atom_site_label_1
_geom_angle_atom_site_label_2
_geom_angle_atom_site_label_3
_geom_angle
_geom_angle_site_symmetry_1
_geom_angle_site_symmetry_3
O1 B1 O2 107.3(2) . .
O1 B1 C26 109.0(2) . .
O2 B1 C26 107.2(2) . .
O1 B1 C20 109.0(3) . .
O2 B1 C20 108.6(2) . .
C26 B1 C20 115.6(3) . .
C7 O1 B1 117.5(2) . .
C9 O2 B1 117.9(2) . .
C3 N1 C16 121.9(3) . .
C3 N1 C17 121.3(3) . .
C16 N1 C17 116.5(3) . .
C13 N2 C19 121.1(3) . .
C13 N2 C18 120.5(3) . .
C19 N2 C18 118.3(3) . .
C2 C1 C6 121.5(3) . .
C2 C1 H1 119.2 . .
C6 C1 H1 119.2 . .
C1 C2 C3 121.7(3) . .
C1 C2 H2 119.1 . .
C3 C2 H2 119.1 . .
N1 C3 C2 122.2(3) . .
N1 C3 C4 121.1(3) . .
C2 C3 C4 116.7(3) . .
C5 C4 C3 120.9(3) . .
C5 C4 H4 119.5 . .
C3 C4 H4 119.5 . .
C4 C5 C6 122.1(3) . .
C4 C5 H5 118.9 . .
C6 C5 H5 118.9 . .
C5 C6 C1 117.0(3) . .
C5 C6 C7 123.1(3) . .
C1 C6 C7 119.9(3) . .
O1 C7 C8 120.2(3) . .
O1 C7 C6 115.6(3) . .
C8 C7 C6 124.1(3) . .
C7 C8 C9 120.2(3) . .
C7 C8 H8 119.9 . .
C9 C8 H8 119.9 . .
O2 C9 C8 120.0(3) . .
O2 C9 C10 115.7(3) . .
C8 C9 C10 124.3(3) . .
C11 C10 C15 117.2(3) . .
C11 C10 C9 122.7(3) . .
C15 C10 C9 120.1(3) . .
C12 C11 C10 121.4(3) . .
C12 C11 H11 119.3 . .
C10 C11 H11 119.3 . .
C11 C12 C13 121.3(3) . .
C11 C12 H12 119.3 . .
C13 C12 H12 119.3 . .
N2 C13 C12 121.4(3) . .
N2 C13 C14 121.3(4) . .
C12 C13 C14 117.3(3) . .
C15 C14 C13 120.8(3) . .
C15 C14 H14 119.6 . .
C13 C14 H14 119.6 . .
C14 C15 C10 121.9(3) . .
C14 C15 H15 119.0 . .
C10 C15 H15 119.0 . .
N1 C16 H16A 109.5 . .
N1 C16 H16B 109.5 . .
H16A C16 H16B 109.5 . .
N1 C16 H16C 109.5 . .
H16A C16 H16C 109.5 . .
H16B C16 H16C 109.5 . .
N1 C17 H17A 109.5 . .
N1 C17 H17B 109.5 . .
H17A C17 H17B 109.5 . .
N1 C17 H17C 109.5 . .
H17A C17 H17C 109.5 . .
H17B C17 H17C 109.5 . .
N2 C18 H18A 109.5 . .
N2 C18 H18B 109.5 . .
H18A C18 H18B 109.5 . .
N2 C18 H18C 109.5 . .
H18A C18 H18C 109.5 . .
H18B C18 H18C 109.5 . .
N2 C19 H19A 109.5 . .
N2 C19 H19B 109.5 . .
H19A C19 H19B 109.5 . .
N2 C19 H19C 109.5 . .
H19A C19 H19C 109.5 . .
H19B C19 H19C 109.5 . .
C21 C20 C25 115.9(3) . .
C21 C20 B1 122.4(3) . .
C25 C20 B1 121.7(3) . .
C20 C21 C22 121.5(4) . .
C20 C21 H21 119.2 . .
C22 C21 H21 119.2 . .
C23 C22 C21 120.9(4) . .
C23 C22 H22 119.6 . .
C21 C22 H22 119.6 . .
C22 C23 C24 119.4(4) . .
C22 C23 H23 120.3 . .
C24 C23 H23 120.3 . .
C23 C24 C25 119.6(4) . .
C23 C24 H24 120.2 . .
C25 C24 H24 120.2 . .
C20 C25 C24 122.7(4) . .
C20 C25 H25 118.7 . .
C24 C25 H25 118.7 . .
C31 C26 C27 115.1(3) . .
C31 C26 B1 123.9(3) . .
C27 C26 B1 121.0(3) . .
C26 C27 C28 123.7(3) . .
C26 C27 H27 118.2 . .
C28 C27 H27 118.2 . .
C29 C28 C27 118.6(4) . .
C29 C28 H28 120.7 . .
C27 C28 H28 120.7 . .
C30 C29 C28 119.8(4) . .
C30 C29 H29 120.1 . .
C28 C29 H29 120.1 . .
C29 C30 C31 119.9(4) . .
C29 C30 H30 120.0 . .
C31 C30 H30 120.0 . .
C26 C31 C30 122.8(4) . .
C26 C31 H31 118.6 . .
C30 C31 H31 118.6 . .

loop_
_geom_bond_atom_site_label_1
_geom_bond_atom_site_label_2
_geom_bond_distance
_geom_bond_site_symmetry_2
B1 O1 1.516(4) .
B1 O2 1.517(4) .
B1 C26 1.603(4) .
B1 C20 1.608(5) .
O1 C7 1.315(3) .
O2 C9 1.311(3) .
N1 C3 1.363(4) .
N1 C16 1.442(4) .
N1 C17 1.448(4) .
N2 C13 1.368(4) .
N2 C19 1.446(5) .
N2 C18 1.447(5) .
C1 C2 1.366(4) .
C1 C6 1.394(4) .
C1 H1 0.9300 .
C2 C3 1.400(4) .
C2 H2 0.9300 .
C3 C4 1.405(4) .
C4 C5 1.370(4) .
C4 H4 0.9300 .
C5 C6 1.388(4) .
C5 H5 0.9300 .
C6 C7 1.454(4) .
C7 C8 1.394(4) .
C8 C9 1.397(4) .
C8 H8 0.9300 .
C9 C10 1.447(4) .
C10 C11 1.396(4) .
C10 C15 1.396(4) .
C11 C12 1.368(4) .
C11 H11 0.9300 .
C12 C13 1.401(4) .
C12 H12 0.9300 .
C13 C14 1.403(5) .
C14 C15 1.367(4) .
C14 H14 0.9300 .
C15 H15 0.9300 .
C16 H16A 0.9600 .
C16 H16B 0.9600 .
C16 H16C 0.9600 .
C17 H17A 0.9600 .
C17 H17B 0.9600 .
C17 H17C 0.9600 .
C18 H18A 0.9600 .
C18 H18B 0.9600 .
C18 H18C 0.9600 .
C19 H19A 0.9600 .
C19 H19B 0.9600 .
C19 H19C 0.9600 .
C20 C21 1.388(4) .
C20 C25 1.388(4) .
C21 C22 1.392(5) .
C21 H21 0.9300 .
C22 C23 1.360(6) .
C22 H22 0.9300 .
C23 C24 1.366(5) .
C23 H23 0.9300 .
C24 C25 1.391(5) .
C24 H24 0.9300 .
C25 H25 0.9300 .
C26 C31 1.359(4) .
C26 C27 1.373(4) .
C27 C28 1.388(5) .
C27 H27 0.9300 .
C28 C29 1.357(5) .
C28 H28 0.9300 .
C29 C30 1.355(6) .
C29 H29 0.9300 .
C30 C31 1.387(5) .
C30 H30 0.9300 .
C31 H31 0.9300 .
